data_7039988
loop_
_publ_author_name
'Mokhtarzadeh, Charles C.'
'Rheingold, Arnold L.'
'Figueroa, Joshua S.'

_publ_section_title
;
 Dinitrogen binding, P4-activation and aza-B\"uchner ring expansions
 mediated by an isocyano analogue of the CpCo(CO) fragment.
;
_journal_issue 37
_journal_name_full 'Dalton transactions (Cambridge, England : 2003)'
_journal_page_first 14561
_journal_page_last 14569
_journal_paper_doi 10.1039/c6dt02789j
_journal_volume 45
_journal_year 2016
_chemical_formula_moiety 'C41 H52 Co N'
_chemical_formula_sum 'C41 H53 Co N'
_chemical_formula_weight 618.77
_chemical_name_systematic
;
 ?
;
_space_group_crystal_system monoclinic
_space_group_IT_number 14
_space_group_name_Hall '-P 2ybc'
_space_group_name_H-M_alt 'P 1 21/c 1'
_symmetry_space_group_name_Hall '-P 2ybc'
_symmetry_space_group_name_H-M 'P 1 21/c 1'
_atom_sites_solution_hydrogens geom
_atom_sites_solution_primary iterative
_audit_creation_date 2014-07-22
_audit_creation_method
;
Olex2 1.2-beta
(compiled 2014.06.27 svn.r2953 for OlexSys, GUI svn.r4855)
;
_audit_update_record
;
2016-06-01 deposited with the CCDC.
2016-07-21 downloaded from the CCDC.
;
_cell_angle_alpha 90
_cell_angle_beta 97.9218(15)
_cell_angle_gamma 90
_cell_formula_units_Z 4
_cell_length_a 12.3600(4)
_cell_length_b 14.5680(4)
_cell_length_c 19.8481(6)
_cell_measurement_reflns_used 9986
_cell_measurement_temperature 100(2)
_cell_measurement_theta_max 28.27
_cell_measurement_theta_min 2.31
_cell_volume 3539.75(18)
_computing_cell_refinement 'SAINT v8.34A (Bruker, 2013)'
_computing_data_collection 'APEX2 v2013.6-2 (Bruker, 2013)'
_computing_data_reduction 'SAINT v8.34A (Bruker, 2013)'
_computing_molecular_graphics 'Olex2 (Dolomanov et al., 2009)'
_computing_publication_material 'Olex2 (Dolomanov et al., 2009)'
_computing_structure_refinement 'XL (Sheldrick, 2008)'
_computing_structure_solution 'XT (Sheldrick, 2008)'
_diffrn_ambient_temperature 100
_diffrn_detector 'Bruker APEX CCD'
_diffrn_detector_area_resol_mean 8.0
_diffrn_detector_type 'CCD Area Detector'
_diffrn_measured_fraction_theta_full 0.999
_diffrn_measured_fraction_theta_max 0.996
_diffrn_measurement_device 'Kappa Four-Circle Diffractometer'
_diffrn_measurement_device_type 'Bruker X8 APEX Mo'
_diffrn_measurement_method '\w and \f scans'
_diffrn_radiation_monochromator graphite
_diffrn_radiation_probe x-ray
_diffrn_radiation_type MoK\a
_diffrn_radiation_wavelength 0.71073
_diffrn_reflns_av_R_equivalents 0.0396
_diffrn_reflns_av_unetI/netI 0.0372
_diffrn_reflns_Laue_measured_fraction_full 0.999
_diffrn_reflns_Laue_measured_fraction_max 0.996
_diffrn_reflns_limit_h_max 15
_diffrn_reflns_limit_h_min -16
_diffrn_reflns_limit_k_max 19
_diffrn_reflns_limit_k_min -18
_diffrn_reflns_limit_l_max 26
_diffrn_reflns_limit_l_min -26
_diffrn_reflns_number 42184
_diffrn_reflns_point_group_measured_fraction_full 0.999
_diffrn_reflns_point_group_measured_fraction_max 0.996
_diffrn_reflns_theta_full 25.242
_diffrn_reflns_theta_max 28.310
_diffrn_reflns_theta_min 2.504
_diffrn_source 'sealed tube'
_diffrn_source_type fine-focus
_diffrn_standards_number 0
_exptl_absorpt_coefficient_mu 0.512
_exptl_absorpt_correction_T_max 0.7457
_exptl_absorpt_correction_T_min 0.6865
_exptl_absorpt_correction_type multi-scan
_exptl_absorpt_process_details
;
SADABS-2014/2 (Bruker,2014) was used for absorption correction.
wR2(int) was 0.0544 before and 0.0481 after correction.
The Ratio of minimum to maximum transmission is 0.9206.
The \l/2 correction factor is 0.00150.
;
_exptl_crystal_colour 'clear dark orange'
_exptl_crystal_colour_lustre clear
_exptl_crystal_colour_modifier dark
_exptl_crystal_colour_primary orange
_exptl_crystal_density_diffrn 1.161
_exptl_crystal_description block
_exptl_crystal_F_000 1332
_exptl_crystal_size_max 0.989
_exptl_crystal_size_mid 0.149
_exptl_crystal_size_min 0.123
_refine_diff_density_max 0.419
_refine_diff_density_min -0.262
_refine_diff_density_rms 0.059
_refine_ls_extinction_method none
_refine_ls_goodness_of_fit_ref 1.013
_refine_ls_hydrogen_treatment constr
_refine_ls_matrix_type full
_refine_ls_number_parameters 401
_refine_ls_number_reflns 8774
_refine_ls_number_restraints 0
_refine_ls_restrained_S_all 1.013
_refine_ls_R_factor_all 0.0527
_refine_ls_R_factor_gt 0.0369
_refine_ls_shift/su_max 0.001
_refine_ls_shift/su_mean 0.000
_refine_ls_structure_factor_coef Fsqd
_refine_ls_weighting_details 'w=1/[\s^2^(Fo^2^)+(0.0360P)^2^+2.2965P] where P=(Fo^2^+2Fc^2^)/3'
_refine_ls_weighting_scheme calc
_refine_ls_wR_factor_gt 0.0813
_refine_ls_wR_factor_ref 0.0890
_reflns_Friedel_coverage 0.000
_reflns_number_gt 7106
_reflns_number_total 8774
_reflns_threshold_expression 'I > 2\s(I)'
_cod_data_source_file c6dt02789j2.cif
_cod_data_source_block jfig1024
_cod_depositor_comments
;
The following automatic conversions were performed:

'_diffrn_radiation_probe' value 'X-ray' changed to 'x-ray' according
to
/usr/data/users/saulius/crontab/automatic-downloads/rss-feeds/RSC/lib/dictionaries/cif_core.dic
dictionary named 'cif_core.dic' version 2.4.2 from 2011-04-26.

Automatic conversion script
Id: cif_fix_values 4268 2015-11-12 08:31:59Z antanas 

 Adding full bibliography for 7039988--7039997.cif.
;
_cod_database_code 7039988
_shelxl_version_number 2014-3
_shelx_space_group_comment
;
The symmetry employed for this shelxl refinement is uniquely defined
by the following loop, which should always be used as a source of
symmetry information in preference to the above space-group names.
They are only intended as comments.
;
_olex2_refinement_description
;
1. Fixed Uiso
 At 1.2 times of:
  All C(H) groups
 At 1.5 times of:
  All C(H,H,H) groups
2.a Ternary CH refined with riding coordinates:
 C11(H11), C4(H4), C5(H5), C8(H8), C29(H29), C26(H26)
2.b Aromatic/amide H refined with riding coordinates:
 C17(H17), C16(H16), C3(H3), C22(H22), C15(H15), C23(H23), C24(H24)
2.c Idealised Me refined as rotating group:
 C41(H41A,H41B,H41C), C10(H10A,H10B,H10C), C13(H13A,H13B,H13C), C9(H9A,H9B,
 H9C), C30(H30A,H30B,H30C), C40(H40A,H40B,H40C), C31(H31A,H31B,H31C), C12(H12A,
 H12B,H12C), C37(H37A,H37B,H37C), C39(H39A,H39B,H39C), C27(H27A,H27B,H27C),
 C38(H38A,H38B,H38C), C28(H28A,H28B,H28C)
;
_olex2_submission_special_instructions 'No special instructions were received'

loop_
_space_group_symop_operation_xyz
'x, y, z'
'-x, y+1/2, -z+1/2'
'-x, -y, -z'
'x, -y-1/2, z-1/2'

loop_
_atom_site_label
_atom_site_type_symbol
_atom_site_fract_x
_atom_site_fract_y
_atom_site_fract_z
_atom_site_U_iso_or_equiv
_atom_site_adp_type
_atom_site_occupancy
_atom_site_site_symmetry_order
_atom_site_calc_flag
_atom_site_refinement_flags_posn
Co1 Co 0.42154(2) 0.68787(2) 0.65410(2) 0.01029(6) Uani 1 1 d .
N1 N 0.26381(11) 0.70153(8) 0.82102(6) 0.0124(3) Uani 1 1 d .
C20 C 0.05634(12) 0.79566(10) 0.85090(7) 0.0120(3) Uani 1 1 d .
C14 C 0.19457(12) 0.69338(10) 0.70555(7) 0.0111(3) Uani 1 1 d .
C6 C 0.33426(13) 0.57558(10) 0.67216(7) 0.0118(3) Uani 1 1 d .
C11 C 0.24708(13) 0.51746(10) 0.63038(8) 0.0145(3) Uani 1 1 d .
H11 H 0.1888 0.5595 0.6081 0.017 Uiso 1 1 calc R
C7 C 0.30440(12) 0.65137(10) 0.71490(7) 0.0112(3) Uani 1 1 d .
C18 C 0.07913(12) 0.76688(10) 0.78169(7) 0.0114(3) Uani 1 1 d .
C1 C 0.33840(12) 0.66176(10) 0.78933(7) 0.0113(3) Uani 1 1 d .
C25 C 0.08778(13) 0.88357(11) 0.87575(8) 0.0150(3) Uani 1 1 d .
C35 C 0.54569(13) 0.75453(11) 0.61564(8) 0.0180(3) Uani 1 1 d .
C4 C 0.52590(13) 0.60863(10) 0.71856(7) 0.0131(3) Uani 1 1 d .
H4 H 0.6006 0.6050 0.7047 0.016 Uiso 1 1 calc R
C21 C -0.00101(13) 0.73556(11) 0.88883(8) 0.0163(3) Uani 1 1 d .
C17 C 0.00182(13) 0.78359(10) 0.72455(8) 0.0143(3) Uani 1 1 d .
H17 H -0.0645 0.8138 0.7300 0.017 Uiso 1 1 calc R
C2 C 0.44474(13) 0.63668(10) 0.82664(7) 0.0129(3) Uani 1 1 d .
C5 C 0.44635(13) 0.55597(10) 0.67478(7) 0.0131(3) Uani 1 1 d .
H5 H 0.4712 0.5148 0.6396 0.016 Uiso 1 1 calc R
C32 C 0.36686(13) 0.75989(10) 0.56264(7) 0.0149(3) Uani 1 1 d .
C19 C 0.17555(12) 0.72251(10) 0.77097(7) 0.0110(3) Uani 1 1 d .
C34 C 0.48784(14) 0.81655(11) 0.65382(8) 0.0177(3) Uani 1 1 d .
C16 C 0.02062(13) 0.75648(10) 0.65963(8) 0.0148(3) Uani 1 1 d .
H16 H -0.0328 0.7693 0.6216 0.018 Uiso 1 1 calc R
C3 C 0.52856(13) 0.61776(10) 0.79234(7) 0.0135(3) Uani 1 1 d .
H3 H 0.5977 0.6093 0.8191 0.016 Uiso 1 1 calc R
C36 C 0.47053(14) 0.71879(11) 0.56033(8) 0.0166(3) Uani 1 1 d .
C22 C -0.02845(14) 0.76570(12) 0.95128(8) 0.0202(3) Uani 1 1 d .
H22 H -0.0679 0.7262 0.9772 0.024 Uiso 1 1 calc R
C15 C 0.11618(13) 0.71111(10) 0.64974(7) 0.0136(3) Uani 1 1 d .
H15 H 0.1278 0.6925 0.6054 0.016 Uiso 1 1 calc R
C23 C 0.00115(14) 0.85214(12) 0.97572(8) 0.0211(4) Uani 1 1 d .
H23 H -0.0187 0.8718 1.0180 0.025 Uiso 1 1 calc R
C41 C 0.49867(17) 0.64999(13) 0.50896(9) 0.0289(4) Uani 1 1 d .
H41A H 0.5403 0.5994 0.5325 0.043 Uiso 1 1 calc GR
H41B H 0.5427 0.6798 0.4778 0.043 Uiso 1 1 calc GR
H41C H 0.4313 0.6260 0.4831 0.043 Uiso 1 1 calc GR
C8 C 0.45585(13) 0.63756(11) 0.90396(7) 0.0169(3) Uani 1 1 d .
H8 H 0.4221 0.6958 0.9177 0.020 Uiso 1 1 calc R
C33 C 0.37743(13) 0.82000(10) 0.62076(8) 0.0153(3) Uani 1 1 d .
C10 C 0.39162(16) 0.55778(13) 0.92959(8) 0.0254(4) Uani 1 1 d .
H10A H 0.3157 0.5601 0.9076 0.038 Uiso 1 1 calc GR
H10B H 0.3935 0.5628 0.9790 0.038 Uiso 1 1 calc GR
H10C H 0.4246 0.4994 0.9186 0.038 Uiso 1 1 calc GR
C13 C 0.19616(15) 0.45462(12) 0.67976(9) 0.0235(4) Uani 1 1 d .
H13A H 0.2524 0.4137 0.7028 0.035 Uiso 1 1 calc GR
H13B H 0.1378 0.4180 0.6543 0.035 Uiso 1 1 calc GR
H13C H 0.1659 0.4922 0.7136 0.035 Uiso 1 1 calc GR
C9 C 0.57391(14) 0.63583(13) 0.93888(8) 0.0237(4) Uani 1 1 d .
H9A H 0.6081 0.5776 0.9288 0.036 Uiso 1 1 calc GR
H9B H 0.5751 0.6419 0.9882 0.036 Uiso 1 1 calc GR
H9C H 0.6144 0.6869 0.9221 0.036 Uiso 1 1 calc GR
C24 C 0.05956(14) 0.91029(12) 0.93895(8) 0.0204(3) Uani 1 1 d .
H24 H 0.0808 0.9691 0.9568 0.025 Uiso 1 1 calc R
C29 C 0.15289(14) 0.94724(11) 0.83588(8) 0.0192(3) Uani 1 1 d .
H29 H 0.1417 0.9260 0.7875 0.023 Uiso 1 1 calc R
C26 C -0.03379(15) 0.63980(12) 0.86328(9) 0.0238(4) Uani 1 1 d .
H26 H -0.0033 0.6306 0.8196 0.029 Uiso 1 1 calc R
C30 C 0.11486(16) 1.04716(12) 0.83629(10) 0.0303(4) Uani 1 1 d .
H30A H 0.0360 1.0501 0.8215 0.045 Uiso 1 1 calc GR
H30B H 0.1530 1.0833 0.8052 0.045 Uiso 1 1 calc GR
H30C H 0.1313 1.0721 0.8824 0.045 Uiso 1 1 calc GR
C40 C 0.66617(15) 0.73642(15) 0.62711(11) 0.0346(5) Uani 1 1 d .
H40A H 0.6942 0.7462 0.6752 0.052 Uiso 1 1 calc GR
H40B H 0.7030 0.7784 0.5990 0.052 Uiso 1 1 calc GR
H40C H 0.6801 0.6729 0.6146 0.052 Uiso 1 1 calc GR
C31 C 0.27493(15) 0.93938(13) 0.86168(10) 0.0288(4) Uani 1 1 d .
H31A H 0.2895 0.9636 0.9081 0.043 Uiso 1 1 calc GR
H31B H 0.3165 0.9747 0.8319 0.043 Uiso 1 1 calc GR
H31C H 0.2970 0.8748 0.8615 0.043 Uiso 1 1 calc GR
C12 C 0.28969(16) 0.46061(13) 0.57502(9) 0.0279(4) Uani 1 1 d .
H12A H 0.3267 0.5010 0.5460 0.042 Uiso 1 1 calc GR
H12B H 0.2284 0.4299 0.5474 0.042 Uiso 1 1 calc GR
H12C H 0.3413 0.4145 0.5961 0.042 Uiso 1 1 calc GR
C37 C 0.26688(14) 0.74675(14) 0.51151(8) 0.0255(4) Uani 1 1 d .
H37A H 0.2499 0.6812 0.5069 0.038 Uiso 1 1 calc GR
H37B H 0.2802 0.7713 0.4674 0.038 Uiso 1 1 calc GR
H37C H 0.2052 0.7792 0.5267 0.038 Uiso 1 1 calc GR
C39 C 0.53462(18) 0.86963(13) 0.71563(9) 0.0326(5) Uani 1 1 d .
H39A H 0.4760 0.8860 0.7420 0.049 Uiso 1 1 calc GR
H39B H 0.5693 0.9257 0.7017 0.049 Uiso 1 1 calc GR
H39C H 0.5891 0.8320 0.7436 0.049 Uiso 1 1 calc GR
C27 C 0.0152(3) 0.56580(15) 0.91258(14) 0.0617(8) Uani 1 1 d .
H27A H 0.0949 0.5723 0.9202 0.093 Uiso 1 1 calc GR
H27B H -0.0041 0.5051 0.8933 0.093 Uiso 1 1 calc GR
H27C H -0.0136 0.5724 0.9559 0.093 Uiso 1 1 calc GR
C38 C 0.29155(16) 0.88328(12) 0.64082(10) 0.0268(4) Uani 1 1 d .
H38A H 0.2192 0.8614 0.6210 0.040 Uiso 1 1 calc GR
H38B H 0.3033 0.9453 0.6241 0.040 Uiso 1 1 calc GR
H38C H 0.2961 0.8845 0.6905 0.040 Uiso 1 1 calc GR
C28 C -0.15754(19) 0.63050(18) 0.84755(14) 0.0513(6) Uani 1 1 d .
H28A H -0.1900 0.6376 0.8896 0.077 Uiso 1 1 calc GR
H28B H -0.1760 0.5698 0.8279 0.077 Uiso 1 1 calc GR
H28C H -0.1862 0.6781 0.8150 0.077 Uiso 1 1 calc GR

loop_
_atom_site_aniso_label
_atom_site_aniso_U_11
_atom_site_aniso_U_22
_atom_site_aniso_U_33
_atom_site_aniso_U_23
_atom_site_aniso_U_13
_atom_site_aniso_U_12
Co1 0.01013(10) 0.01042(10) 0.01056(10) 0.00014(7) 0.00230(7) 0.00090(8)
N1 0.0122(6) 0.0132(6) 0.0118(6) 0.0003(5) 0.0017(5) 0.0013(5)
C20 0.0078(7) 0.0160(7) 0.0119(6) -0.0002(5) 0.0005(5) 0.0041(5)
C14 0.0105(7) 0.0098(7) 0.0133(6) 0.0000(5) 0.0024(5) -0.0011(6)
C6 0.0144(8) 0.0109(7) 0.0107(6) 0.0012(5) 0.0038(6) 0.0006(6)
C11 0.0145(8) 0.0138(7) 0.0152(7) -0.0019(6) 0.0016(6) 0.0003(6)
C7 0.0107(7) 0.0124(7) 0.0106(6) 0.0008(5) 0.0022(5) 0.0004(6)
C18 0.0115(7) 0.0111(7) 0.0118(6) -0.0002(5) 0.0025(5) -0.0009(6)
C1 0.0125(7) 0.0099(7) 0.0118(7) 0.0004(5) 0.0023(6) -0.0006(5)
C25 0.0134(8) 0.0162(7) 0.0148(7) -0.0002(6) 0.0000(6) 0.0033(6)
C35 0.0124(8) 0.0176(8) 0.0242(8) 0.0084(6) 0.0040(6) -0.0011(6)
C4 0.0111(7) 0.0136(7) 0.0149(7) 0.0014(6) 0.0034(6) 0.0035(6)
C21 0.0115(8) 0.0214(8) 0.0167(7) 0.0015(6) 0.0036(6) 0.0020(6)
C17 0.0109(7) 0.0141(7) 0.0180(7) -0.0007(6) 0.0022(6) 0.0019(6)
C2 0.0153(8) 0.0118(7) 0.0113(7) -0.0005(5) 0.0002(6) 0.0020(6)
C5 0.0160(8) 0.0115(7) 0.0122(7) 0.0003(5) 0.0035(6) 0.0025(6)
C32 0.0153(8) 0.0159(7) 0.0137(7) 0.0047(6) 0.0025(6) -0.0028(6)
C19 0.0108(7) 0.0107(7) 0.0116(7) 0.0011(5) 0.0017(5) -0.0006(5)
C34 0.0201(8) 0.0131(7) 0.0190(7) 0.0021(6) 0.0000(6) -0.0048(6)
C16 0.0117(7) 0.0167(8) 0.0148(7) 0.0004(6) -0.0026(6) 0.0003(6)
C3 0.0127(7) 0.0133(7) 0.0137(7) 0.0008(5) -0.0010(6) 0.0020(6)
C36 0.0200(8) 0.0157(7) 0.0159(7) 0.0027(6) 0.0093(6) -0.0006(6)
C22 0.0148(8) 0.0298(9) 0.0170(7) 0.0053(7) 0.0060(6) 0.0029(7)
C15 0.0142(8) 0.0149(7) 0.0117(7) -0.0012(5) 0.0020(6) -0.0002(6)
C23 0.0182(9) 0.0335(9) 0.0117(7) -0.0014(7) 0.0027(6) 0.0110(7)
C41 0.0411(12) 0.0237(9) 0.0267(9) -0.0013(7) 0.0213(8) 0.0028(8)
C8 0.0172(8) 0.0219(8) 0.0114(7) -0.0001(6) 0.0007(6) 0.0058(6)
C33 0.0183(8) 0.0112(7) 0.0171(7) 0.0049(6) 0.0054(6) 0.0015(6)
C10 0.0289(10) 0.0312(10) 0.0164(8) 0.0072(7) 0.0040(7) 0.0041(8)
C13 0.0196(9) 0.0256(9) 0.0245(8) 0.0029(7) -0.0003(7) -0.0070(7)
C9 0.0213(9) 0.0340(10) 0.0141(7) -0.0038(7) -0.0037(6) 0.0103(7)
C24 0.0216(9) 0.0214(8) 0.0169(7) -0.0059(6) -0.0022(7) 0.0074(7)
C29 0.0244(9) 0.0150(8) 0.0181(7) -0.0014(6) 0.0027(7) -0.0031(7)
C26 0.0251(10) 0.0211(9) 0.0274(9) 0.0009(7) 0.0112(7) -0.0068(7)
C30 0.0271(10) 0.0186(9) 0.0434(11) 0.0042(8) -0.0019(8) -0.0001(7)
C40 0.0142(9) 0.0413(12) 0.0490(12) 0.0235(10) 0.0067(8) 0.0007(8)
C31 0.0221(10) 0.0226(9) 0.0430(11) 0.0069(8) 0.0092(8) 0.0001(7)
C12 0.0247(10) 0.0300(10) 0.0300(9) -0.0174(8) 0.0073(8) -0.0058(8)
C37 0.0201(9) 0.0394(11) 0.0158(8) 0.0072(7) -0.0011(7) -0.0084(8)
C39 0.0445(13) 0.0225(9) 0.0273(9) -0.0017(7) -0.0074(9) -0.0132(9)
C27 0.093(2) 0.0233(11) 0.0641(17) 0.0059(11) -0.0076(15) 0.0024(13)
C38 0.0312(10) 0.0150(8) 0.0370(10) 0.0038(7) 0.0147(8) 0.0066(7)
C28 0.0321(13) 0.0531(15) 0.0704(17) -0.0214(13) 0.0131(12) -0.0205(11)

loop_
_atom_type_symbol
_atom_type_description
_atom_type_scat_dispersion_real
_atom_type_scat_dispersion_imag
_atom_type_scat_source
C C 0.0033 0.0016 'International Tables Vol C Tables 4.2.6.8 and 6.1.1.4'
H H 0.0000 0.0000 'International Tables Vol C Tables 4.2.6.8 and 6.1.1.4'
N N 0.0061 0.0033 'International Tables Vol C Tables 4.2.6.8 and 6.1.1.4'
Co Co 0.3494 0.9721 'International Tables Vol C Tables 4.2.6.8 and 6.1.1.4'

loop_
_geom_angle_atom_site_label_1
_geom_angle_atom_site_label_2
_geom_angle_atom_site_label_3
_geom_angle
C6 Co1 C7 42.03(6)
C6 Co1 C35 153.60(6)
C6 Co1 C4 74.80(6)
C6 Co1 C32 115.92(6)
C6 Co1 C34 165.21(6)
C6 Co1 C36 124.19(6)
C6 Co1 C33 133.01(6)
C7 Co1 C32 117.22(6)
C7 Co1 C36 152.30(6)
C7 Co1 C33 104.36(6)
C35 Co1 C7 162.69(6)
C35 Co1 C32 67.31(6)
C35 Co1 C36 40.60(6)
C35 Co1 C33 67.71(6)
C4 Co1 C7 85.53(6)
C4 Co1 C35 93.47(6)
C4 Co1 C32 155.87(6)
C4 Co1 C34 107.50(6)
C4 Co1 C36 116.43(6)
C4 Co1 C33 146.67(6)
C5 Co1 C6 41.24(6)
C5 Co1 C7 74.43(6)
C5 Co1 C35 115.75(6)
C5 Co1 C4 41.91(6)
C5 Co1 C32 132.71(6)
C5 Co1 C34 147.04(7)
C5 Co1 C36 109.83(6)
C5 Co1 C33 171.40(6)
C34 Co1 C7 123.19(6)
C34 Co1 C35 40.93(7)
C34 Co1 C32 68.02(6)
C34 Co1 C36 68.52(6)
C34 Co1 C33 40.55(6)
C36 Co1 C32 39.44(6)
C33 Co1 C32 40.00(6)
C33 Co1 C36 67.18(6)
C1 N1 C19 106.50(12)
C25 C20 C18 119.84(13)
C25 C20 C21 120.90(13)
C21 C20 C18 119.20(13)
C19 C14 C7 105.95(12)
C15 C14 C7 134.73(13)
C15 C14 C19 119.26(14)
C11 C6 Co1 135.17(10)
C7 C6 Co1 71.14(8)
C7 C6 C11 121.11(13)
C5 C6 Co1 67.91(8)
C5 C6 C11 121.72(13)
C5 C6 C7 117.06(13)
C6 C11 C13 107.75(12)
C6 C11 C12 113.90(13)
C12 C11 C13 110.36(14)
C14 C7 Co1 121.53(10)
C14 C7 C1 102.22(12)
C6 C7 Co1 66.84(8)
C6 C7 C14 122.56(13)
C6 C7 C1 126.20(13)
C1 C7 Co1 115.27(10)
C17 C18 C20 120.00(13)
C19 C18 C20 122.72(13)
C19 C18 C17 117.28(13)
N1 C1 C7 113.45(13)
N1 C1 C2 120.40(13)
C2 C1 C7 126.07(13)
C20 C25 C29 120.89(13)
C24 C25 C20 118.36(15)
C24 C25 C29 120.73(14)
C34 C35 Co1 69.39(9)
C34 C35 C36 108.42(14)
C34 C35 C40 126.07(16)
C36 C35 Co1 70.98(9)
C36 C35 C40 125.27(16)
C40 C35 Co1 129.73(12)
C5 C4 Co1 66.66(8)
C5 C4 C3 124.77(14)
C3 C4 Co1 119.95(11)
C20 C21 C26 121.53(14)
C22 C21 C20 118.65(15)
C22 C21 C26 119.81(15)
C16 C17 C18 121.07(14)
C1 C2 C8 117.27(13)
C3 C2 C1 119.73(13)
C3 C2 C8 122.94(14)
C6 C5 Co1 70.86(9)
C6 C5 C4 120.02(13)
C4 C5 Co1 71.43(8)
C36 C32 Co1 68.74(8)
C36 C32 C33 107.43(14)
C36 C32 C37 125.96(15)
C33 C32 Co1 68.46(8)
C33 C32 C37 126.53(15)
C37 C32 Co1 130.59(11)
N1 C19 C14 111.87(13)
C18 C19 N1 126.06(13)
C18 C19 C14 122.07(13)
C35 C34 Co1 69.68(9)
C35 C34 C39 126.50(16)
C33 C34 Co1 71.12(9)
C33 C34 C35 107.06(14)
C33 C34 C39 126.42(16)
C39 C34 Co1 125.49(12)
C15 C16 C17 121.12(14)
C2 C3 C4 127.71(14)
C35 C36 Co1 68.42(9)
C35 C36 C41 125.07(16)
C32 C36 Co1 71.82(8)
C32 C36 C35 108.31(14)
C32 C36 C41 126.62(16)
C41 C36 Co1 125.73(11)
C23 C22 C21 120.82(15)
C16 C15 C14 119.19(14)
C22 C23 C24 120.34(15)
C2 C8 C10 110.44(13)
C2 C8 C9 113.92(13)
C9 C8 C10 110.06(14)
C32 C33 Co1 71.54(8)
C32 C33 C38 126.65(15)
C34 C33 Co1 68.33(9)
C34 C33 C32 108.75(14)
C34 C33 C38 124.37(15)
C38 C33 Co1 130.32(11)
C23 C24 C25 120.91(15)
C25 C29 C30 113.13(14)
C25 C29 C31 110.41(13)
C31 C29 C30 111.04(14)
C21 C26 C27 111.77(16)
C21 C26 C28 111.33(16)
C27 C26 C28 111.56(19)

loop_
_geom_bond_atom_site_label_1
_geom_bond_atom_site_label_2
_geom_bond_distance
Co1 C6 2.0187(15)
Co1 C7 2.0778(15)
Co1 C35 2.0501(16)
Co1 C4 2.0441(15)
Co1 C5 1.9800(15)
Co1 C32 2.1247(15)
Co1 C34 2.0462(16)
Co1 C36 2.0842(15)
Co1 C33 2.0835(15)
N1 C1 1.3196(19)
N1 C19 1.4042(19)
C20 C18 1.4997(19)
C20 C25 1.408(2)
C20 C21 1.408(2)
C14 C7 1.477(2)
C14 C19 1.4162(19)
C14 C15 1.392(2)
C6 C11 1.523(2)
C6 C7 1.470(2)
C6 C5 1.409(2)
C11 C13 1.538(2)
C11 C12 1.527(2)
C7 C1 1.4869(19)
C18 C17 1.400(2)
C18 C19 1.398(2)
C1 C2 1.463(2)
C25 C24 1.403(2)
C25 C29 1.520(2)
C35 C34 1.432(2)
C35 C36 1.435(2)
C35 C40 1.499(2)
C4 C5 1.441(2)
C4 C3 1.466(2)
C21 C22 1.400(2)
C21 C26 1.520(2)
C17 C16 1.398(2)
C2 C3 1.344(2)
C2 C8 1.522(2)
C32 C36 1.421(2)
C32 C33 1.440(2)
C32 C37 1.499(2)
C34 C33 1.431(2)
C34 C39 1.497(2)
C16 C15 1.391(2)
C36 C41 1.504(2)
C22 C23 1.380(3)
C23 C24 1.384(2)
C8 C10 1.533(2)
C8 C9 1.527(2)
C33 C38 1.501(2)
C29 C30 1.530(2)
C29 C31 1.529(3)
C26 C27 1.524(3)
C26 C28 1.524(3)
